data_2007006
loop_
_publ_author_name
' Drouin, Marc'
'Couturier, Michel'
'Deslongchamps, Pierre'

_publ_section_title
;
 Crystallographic Evidence of [1,5]Prototropic Shifts Occurring upon
 Transannular Diels--Alder Reaction of a 14-Membered Macrocycle leading
 to a 5\a-Steroid Skeleton
;
_journal_issue 2
_journal_name_full 'Acta Crystallographica Section C'
_journal_page_first 256
_journal_page_last 261
_journal_paper_doi 10.1107/S0108270197013310
_journal_volume 54
_journal_year 1998
_chemical_formula_structural 'C24 H30 O8'
_chemical_formula_sum 'C24 H30 O8'
_chemical_formula_weight 446.48
_chemical_name_systematic
;
rac-(5Z,11Z,13Z)-1,8,8-Tris(methoxycarbonyl)-5-methyl-3,17-
dioxobicyclo[12.3.0]heptadeca-5,11,13-triene
;
_space_group_IT_number 2
_symmetry_cell_setting triclinic
_symmetry_space_group_name_Hall '-P 1'
_symmetry_space_group_name_H-M 'P -1'
_audit_creation_method SHELXL
_cell_angle_alpha 108.201(10)
_cell_angle_beta 101.221(9)
_cell_angle_gamma 98.791(9)
_cell_formula_units_Z 2
_cell_length_a 9.1783(10)
_cell_length_b 10.5526(13)
_cell_length_c 13.657(2)
_cell_measurement_reflns_used 24
_cell_measurement_temperature 293(2)
_cell_measurement_theta_max 40
_cell_measurement_theta_min 30
_cell_volume 1199.7(3)
_computing_cell_refinement 'NRCCAD TRUANG'
_computing_data_collection 'NRCCAD DATCOL (Le Page, White & Gabe, 1986)'
_computing_data_reduction 'NRCVAX DATRD2  (Gabe, Le Page, Charland, Lee & White, 1989)'
_computing_molecular_graphics 'ORTEP in Xtal_GX (Johnson, 1995)'
_computing_publication_material 'SHELXL93 ACTA'
_computing_structure_refinement 'SHELXL93 (Sheldrick, 1993)'
_computing_structure_solution 'NRCVAX SOLVER'
_diffrn_ambient_temperature 293.0(10)
_diffrn_measurement_device 'Nonius CAD-4'
_diffrn_measurement_method '\w/2\q scans'
_diffrn_radiation_monochromator graphite
_diffrn_radiation_source 'fine-focus sealed tube'
_diffrn_radiation_type CuK\a
_diffrn_radiation_wavelength 1.54184
_diffrn_reflns_av_R_equivalents 0.0000
_diffrn_reflns_av_sigmaI/netI 0.0095
_diffrn_reflns_limit_h_max 10
_diffrn_reflns_limit_h_min -10
_diffrn_reflns_limit_k_max 12
_diffrn_reflns_limit_k_min 0
_diffrn_reflns_limit_l_max 15
_diffrn_reflns_limit_l_min -16
_diffrn_reflns_number 4658
_diffrn_reflns_reduction_process
;
Equivalent reflections grouped and averaged (Le Page & Gabe, 1979)
;
_diffrn_reflns_theta_max 72.02
_diffrn_reflns_theta_min 3.53
_diffrn_standards_decay_% <1
_diffrn_standards_interval_count 100
_diffrn_standards_number 2
_exptl_absorpt_coefficient_mu 0.768
_exptl_absorpt_correction_type none
_exptl_crystal_colour colorless
_exptl_crystal_density_diffrn 1.236
_exptl_crystal_density_meas ?
_exptl_crystal_density_method none
_exptl_crystal_description rectangular
_exptl_crystal_F_000 476
_exptl_crystal_size_max .30
_exptl_crystal_size_mid .20
_exptl_crystal_size_min .15
_refine_diff_density_max .181
_refine_diff_density_min -.120
_refine_ls_extinction_coef 0.0077(9)
_refine_ls_extinction_method SHELXL
_refine_ls_goodness_of_fit_all 0.997
_refine_ls_goodness_of_fit_obs 1.079
_refine_ls_hydrogen_treatment constr
_refine_ls_matrix_type full
_refine_ls_number_parameters 561
_refine_ls_number_reflns 4658
_refine_ls_number_restraints 1419
_refine_ls_restrained_S_all 0.916
_refine_ls_restrained_S_obs 0.959
_refine_ls_R_factor_all 0.0555
_refine_ls_R_factor_obs .0462
_refine_ls_shift/esd_max 0.000
_refine_ls_shift/esd_mean 0.000
_refine_ls_structure_factor_coef Fsqd
_refine_ls_weighting_details 'w = 1/[\s^2^(Fo^2^)+(0.0923P)^2^+0.1199P] where P=(Fo^2^+2Fc^2^)/3'
_refine_ls_weighting_scheme calc
_refine_ls_wR_factor_all 0.1551
_refine_ls_wR_factor_obs .1453
_reflns_number_observed 3625
_reflns_number_total 4658
_reflns_observed_criterion >2sigma(I)
_cod_data_source_file fg1350.cif
_cod_data_source_block 2
_cod_depositor_comments
;
The following automatic conversions were performed:
'_symmetry_cell_setting' value 'Triclinic' changed to 'triclinic'
according to '/home/saulius/struct/CIF-dictionaries/cif_core.dic'
dictionary named 'cif_core.dic' version 2.4.1 from 2010-06-29.

Automatic conversion script
Id: cif_fix_enum 1527 2010-12-29 10:47:43Z saulius 

The following automatic conversions were performed:

'_symmetry_cell_setting' value 'Triclinic' changed to 'triclinic'
according to /home/saulius/struct/CIF-dictionaries/cif_core.dic
dictionary named 'cif_core.dic' version 2.4.1 from 2010-06-29.

Automatic conversion script
Id: cif_fix_values 1715 2011-07-08 13:25:40Z adriana 

The following automatic conversions were performed:

'_exptl_crystal_density_meas' value 'not measured' was changed to '?'
- the value is perceived as not measured.

Automatic conversion script
Id: cif_fix_values 3008 2015-01-20 13:52:24Z robertas 

The following automatic conversions were performed:

'_refine_ls_weighting_scheme' value 'calc w =
1/[\s^2^(Fo^2^)+(0.0923P)^2^+0.1199P] where P=(Fo^2^+2Fc^2^)/3' was
changed to 'calc'. New tag '_refine_ls_weighting_details' was
created. The value of the new tag was set to 'w =
1/[\s^2^(Fo^2^)+(0.0923P)^2^+0.1199P] where P=(Fo^2^+2Fc^2^)/3'.

Automatic conversion script
Id: cif_fix_values 3143 2015-03-26 13:38:13Z robertas 
;
_cod_original_cell_volume 1199.7(2)
_cod_database_code 2007006

loop_
_symmetry_equiv_pos_as_xyz
'x, y, z'
'-x, -y, -z'

loop_
_atom_site_aniso_label
_atom_site_aniso_U_11
_atom_site_aniso_U_22
_atom_site_aniso_U_33
_atom_site_aniso_U_12
_atom_site_aniso_U_13
_atom_site_aniso_U_23
C1 .050(2) .073(2) .086(4) .0141(12) .013(3) .030(3)
C2 .065(2) .056(2) .073(3) .0045(12) .013(2) .022(2)
C3 .0591(7) .0524(7) .0832(9) .0066(5) .0118(6) .0052(6)
C4 .0633(8) .0615(8) .0769(9) .0017(6) .0125(6) .0093(6)
C5 .0624(8) .0960(11) .0786(9) .0081(7) .0195(7) .0227(8)
C6 .0625(8) .1138(13) .0997(12) -.0129(8) .0144(8) .0500(10)
C7 .0596(8) .0917(11) .0923(10) -.0138(7) .0067(7) .0375(8)
C8 .0587(7) .0574(7) .0809(9) .0042(5) .0169(6) .0159(6)
C9 .063(2) .056(2) .078(3) .0110(14) .014(2) .0206(15)
C10 .055(2) .056(2) .073(3) .0047(14) .018(2) .020(2)
C11 .057(2) .049(2) .078(2) .0043(14) .021(2) .0150(13)
C12 .064(2) .049(2) .083(2) .0030(12) .0151(15) .0220(13)
C13 .062(2) .052(2) .075(2) .0053(12) .010(2) .0218(13)
C14 .0611(7) .0516(7) .0758(8) .0026(5) .0180(6) .0128(6)
C15 .069(2) .051(2) .080(3) .004(2) .012(2) .010(2)
C16 .106(2) .074(2) .078(2) .009(2) .026(2) .009(2)
C17 .077(2) .080(2) .082(2) -.0008(15) .0147(14) .0201(14)
C18 .070(2) .124(3) .101(3) .019(2) .045(2) .041(2)
C21 .068(3) .056(3) .062(2) .001(2) .016(2) .003(2)
C22 .123(4) .093(3) .067(2) .022(3) .049(3) .023(2)
C19 .067(2) .058(2) .065(2) .0069(13) .018(2) .009(2)
C20 .075(2) .109(3) .125(4) .018(2) -.002(2) .033(3)
C23 .068(4) .072(4) .083(5) .012(3) .022(3) .032(3)
C24 .067(4) .096(5) .129(8) .029(3) .001(4) .044(5)
O1 .0720(12) .0758(15) .110(2) .0162(10) .0147(12) -.0080(14)
O2 .087(4) .074(3) .076(2) .012(2) .031(2) .039(2)
O3 .087(2) .064(2) .096(3) .0220(12) .011(2) -.002(2)
O4 .072(2) .077(2) .081(2) .0093(12) .0002(14) .0096(14)
O5 .096(3) .068(2) .094(2) .020(2) .034(2) .021(2)
O6 .113(3) .0595(13) .074(2) .010(2) .046(2) .0104(11)
O7 .080(3) .078(3) .131(5) .036(3) .007(3) -.003(3)
O8 .073(3) .067(3) .112(6) .011(2) .008(4) .018(3)
C23A .071(5) .061(4) .105(7) .007(4) .001(5) .035(4)
C24A .087(7) .106(7) .129(9) .006(5) -.017(7) .052(7)
O2A .122(8) .134(9) .126(5) .005(5) .054(6) .042(5)
O7A .112(5) .068(4) .202(9) .002(3) .022(5) .033(5)
O8A .066(5) .079(4) .098(5) .009(3) -.012(4) .025(4)
C1' .048(3) .058(2) .065(3) .005(2) .017(2) .019(2)
C2' .060(3) .058(3) .056(4) .013(2) .020(3) .016(3)
C9' .069(4) .051(3) .062(3) .013(2) .016(2) .014(2)
C10' .056(3) .062(3) .057(4) .006(2) .018(3) .022(3)
C11' .061(2) .054(2) .064(2) .012(2) .022(2) .021(2)
C12' .068(3) .055(2) .084(3) .011(2) .020(3) .024(2)
C13' .065(3) .057(2) .078(2) .016(2) .012(2) .023(2)
C15' .091(4) .060(4) .080(4) .020(2) .013(3) .011(3)
C16' .106(3) .068(3) .080(3) .031(2) .023(2) .016(2)
C17' .080(2) .089(3) .063(2) .018(2) .021(2) .014(2)
C18' .086(4) .089(3) .075(3) -.006(3) .039(3) .013(2)
C19' .059(2) .058(2) .064(3) .009(2) .018(2) .017(2)
C20' .070(3) .100(4) .119(5) .029(3) .007(3) .014(3)
C21' .060(4) .054(3) .090(6) .009(2) .013(3) .017(3)
C22' .122(6) .075(3) .093(5) .030(4) .061(4) .016(3)
C23' .079(3) .059(2) .101(3) .013(2) .014(3) .029(2)
C24' .114(5) .088(3) .149(6) .030(3) -.035(5) .043(3)
O1' .073(2) .057(2) .082(2) .0153(12) .0071(13) .0084(13)
O2' .121(3) .152(4) .096(2) .005(3) .053(2) .017(2)
O3' .093(3) .073(3) .084(3) .032(2) .017(2) .000(2)
O4' .065(2) .062(2) .078(3) .0133(14) .011(2) .007(2)
O5' .095(4) .051(3) .116(4) .011(2) .033(3) -.011(3)
O6' .094(4) .065(2) .081(3) .018(2) .044(2) .017(2)
O7' .132(4) .097(3) .195(5) -.001(3) .001(3) .088(3)
O8' .097(3) .062(2) .109(3) .017(2) -.024(3) .027(2)

loop_
_atom_site_label
_atom_site_fract_x
_atom_site_fract_y
_atom_site_fract_z
_atom_site_U_iso_or_equiv
_atom_site_thermal_displace_type
_atom_site_calc_flag
_atom_site_refinement_flags
_atom_site_occupancy
_atom_site_disorder_group
_atom_site_type_symbol
C1 -.3255(6) .1250(6) .1345(5) .070(2) Uani d PDU .590(4) 1 C
H1 -.4094 .1626 .1216 .084 Uiso calc P .59 1 H
C2 -.2401(9) .0990(9) .0481(5) .0670(13) Uani d PDU .590(4) 1 C
H2A -.3056 .0255 -.0148 .080 Uiso calc P .59 1 H
H2B -.1514 .0664 .0723 .080 Uiso calc P .59 1 H
C3 -.1812(2) .23098(13) .01175(12) .0712(4) Uani d D 1 . C
C4 -.0396(2) .32686(14) .09995(12) .0732(4) Uani d . 1 . C
H4A -.0222 .4150 .0907 .088 Uiso calc . 1 . H
H4B -.0624 .3415 .1685 .088 Uiso calc . 1 . H
C5 .1075(2) .2764(2) .10306(12) .0820(4) Uani d . 1 . C
H5A .0981 .1962 .1238 .098 Uiso calc . 1 . H
H5B .1260 .2506 .0327 .098 Uiso calc . 1 . H
C6 .2383(2) .3875(2) .18137(15) .0938(5) Uani d . 1 . C
H6 .2804 .4546 .1576 .113 Uiso calc . 1 . H
C7 .2999(2) .3998(2) .28079(14) .0854(5) Uani d . 1 . C
H7 .3760 .4778 .3224 .103 Uiso calc . 1 . H
C8 .25785(15) .30116(13) .32963(11) .0690(4) Uani d . 1 . C
H8 .2325 .2089 .2871 .083 Uiso calc . 1 . H
C9 -.1635(7) .0504(5) .2633(5) .0670(12) Uani d PDU .590(4) 1 C
H9A -.1093 .0303 .2080 .080 Uiso calc P .59 1 H
H9B -.2006 -.0352 .2724 .080 Uiso calc P .59 1 H
C10 -.2982(6) .1021(5) .2249(4) .0627(11) Uani d PDU .590(4) 1 C
C11 -.0512(4) .1451(4) .3662(3) .0635(8) Uani d PDU .590(4) 1 C
C12 .0890(4) .0953(3) .3992(3) .0677(8) Uani d PDU .590(4) 1 C
H12A .1196 .0475 .3361 .081 Uiso calc P .59 1 H
H12B .0650 .0307 .4343 .081 Uiso calc P .59 1 H
C13 .2222(4) .2135(3) .4750(3) .0651(7) Uani d PDU .590(4) 1 C
C14 .25276(15) .33238(13) .42986(11) .0663(3) Uani d . 1 . C
C15 .2871(8) .4673(8) .5203(5) .0723(13) Uani d PDU .590(4) 1 C
H15A .2352 .5309 .4978 .087 Uiso calc P .59 1 H
H15B .3959 .5073 .5438 .087 Uiso calc P .59 1 H
C16 .2305(5) .4376(4) .6098(3) .0911(10) Uani d PDU .590(4) 1 C
H16A .3088 .4809 .6766 .109 Uiso calc P .59 1 H
H16B .1406 .4735 .6177 .109 Uiso calc P .59 1 H
C17 .1924(4) .2840(3) .5820(2) .0847(9) Uani d PDU .590(4) 1 C
C18 -.4106(5) .1224(6) .2919(4) .0951(13) Uani d PDU .590(4) 1 C
H18A -.3752 .1019 .3549 .143 Uiso calc P .59 1 H
H18B -.5081 .0625 .2517 .143 Uiso calc P .59 1 H
H18C -.4201 .2158 .3120 .143 Uiso calc P .59 1 H
C19 -.2973(6) .3152(6) -.0109(4) .0671(11) Uani d PDU .590(4) 1 C
C20 -.5373(5) .3066(6) -.1152(5) .110(2) Uani d PDU .590(4) 1 C
H20A -.6144 .2460 -.1775 .164 Uiso calc P .59 1 H
H20B -.5006 .3900 -.1261 .164 Uiso calc P .59 1 H
H20C -.5800 .3269 -.0548 .164 Uiso calc P .59 1 H
C21 -.1283(13) .1894(9) -.0974(7) .068(2) Uani d PDU .590(4) 1 C
C22 -.0161(8) .2716(8) -.2154(6) .092(2) Uani d PDU .590(4) 1 C
H22A .0081 .3555 -.2285 .139 Uiso calc P .59 1 H
H22B -.0864 .2033 -.2777 .139 Uiso calc P .59 1 H
H22C .0755 .2406 -.1988 .139 Uiso calc P .59 1 H
C23 .3661(13) .1513(11) .4846(8) .074(3) Uani d PDU .295(2) 1 C
C24 .6264(11) .2063(13) .5770(9) .099(3) Uani d PDU .295(2) 1 C
H24D .7053 .2855 .6220 .148 Uiso calc P .29 1 H
H24E .6567 .1606 .5142 .148 Uiso calc P .29 1 H
H24F .6099 .1450 .6150 .148 Uiso calc P .29 1 H
O1 -.0693(3) .2544(3) .4184(3) .0974(9) Uani d PDU .590(4) 1 O
O2 .1643(9) .2131(9) .6346(7) .0753(15) Uani d PDU .295(2) 1 O
O3 -.2909(6) .4296(5) .0449(4) .0910(12) Uani d PDU .590(4) 1 O
O4 -.4129(5) .2420(4) -.0960(3) .0851(10) Uani d PDU .590(4) 1 O
O5 -.1115(11) .0759(7) -.1385(7) .0863(14) Uani d PDU .590(4) 1 O
O6 -.0849(7) .2947(6) -.1264(6) .0830(11) Uani d PDU .590(4) 1 O
O7 .3760(8) .0403(7) .4394(5) .107(2) Uani d PDU .295(2) 1 O
O8 .4865(13) .2483(9) .5466(7) .090(3) Uani d PDU .295(2) 1 O
C23A .3548(14) .1574(9) .5140(10) .082(3) Uani d PDU .295(2) 3 C
C24A .6065(14) .2113(16) .6217(11) .113(5) Uani d PDU .295(2) 3 C
H24A .6820 .2908 .6704 .170 Uiso calc P .29 3 H
H24B .6459 .1659 .5634 .170 Uiso calc P .29 3 H
H24C .5814 .1498 .6581 .170 Uiso calc P .29 3 H
O2A .1153(14) .2423(12) .6323(10) .128(4) Uani d PU .295(2) . O
O7A .3481(11) .0422(7) .4920(9) .136(3) Uani d PDU .295(2) 3 O
O8A .4718(13) .2522(10) .5815(8) .088(3) Uani d PDU .295(2) 3 O
C1' -.3456(9) .1326(9) .0969(5) .0581(15) Uani d PDU .410(4) 2 C
H1' -.4326 .1627 .0760 .070 Uiso calc P .41 2 H
C2' -.2503(12) .1068(12) .0180(6) .058(2) Uani d PDU .410(4) 2 C
H2C -.1724 .0614 .0399 .070 Uiso calc P .41 2 H
H2D -.3142 .0472 -.0517 .070 Uiso calc P .41 2 H
C9' -.1965(9) .0715(7) .2417(6) .0623(15) Uani d PDU .410(4) 2 C
H9C -.1407 .0374 .1893 .075 Uiso calc P .41 2 H
H9D -.2378 -.0046 .2613 .075 Uiso calc P .41 2 H
C10' -.3252(8) .1194(7) .1915(5) .058(2) Uani d PDU .410(4) 2 C
C11' -.0859(6) .1804(5) .3398(4) .0587(10) Uani d PDU .410(4) 2 C
C12' .0330(7) .1306(5) .4014(4) .0693(12) Uani d PDU .410(4) 2 C
H12C .0714 .0649 .3516 .083 Uiso calc P .41 2 H
H12D -.0141 .0838 .4422 .083 Uiso calc P .41 2 H
C13' .1668(6) .2470(5) .4775(4) .0675(11) Uani d PDU .410(4) 2 C
C15' .2682(14) .4862(13) .4956(8) .081(2) Uani d PDU .410(4) 2 C
H15C .3749 .5340 .5220 .098 Uiso calc P .41 2 H
H15D .2156 .5298 .4511 .098 Uiso calc P .41 2 H
C16' .1987(6) .4912(5) .5865(4) .0862(13) Uani d PDU .410(4) 2 C
H16C .1279 .5510 .5908 .103 Uiso calc P .41 2 H
H16D .2773 .5254 .6533 .103 Uiso calc P .41 2 H
C17' .1168(5) .3473(5) .5651(3) .0804(12) Uani d PDU .410(4) 2 C
C18' -.4441(8) .1478(7) .2516(5) .088(2) Uani d PDU .410(4) 2 C
H18D -.4150 .1344 .3184 .132 Uiso calc P .41 2 H
H18E -.5404 .0866 .2102 .132 Uiso calc P .41 2 H
H18F -.4529 .2408 .2646 .132 Uiso calc P .41 2 H
C19' -.3155(8) .3051(8) .0184(5) .0617(14) Uani d PDU .410(4) 2 C
C20' -.5699(7) .2844(8) -.0743(6) .104(2) Uani d PDU .410(4) 2 C
H20D -.6489 .2204 -.1339 .156 Uiso calc P .41 2 H
H20E -.5445 .3689 -.0865 .156 Uiso calc P .41 2 H
H20F -.6050 .3013 -.0106 .156 Uiso calc P .41 2 H
C21' -.1468(18) .1854(12) -.0830(11) .071(3) Uani d PDU .410(4) 2 C
C22' -.0698(12) .2755(11) -.2072(11) .094(2) Uani d PDU .410(4) 2 C
H22D -.0575 .3587 -.2225 .141 Uiso calc P .41 2 H
H22E -.1405 .2032 -.2669 .141 Uiso calc P .41 2 H
H22F .0270 .2513 -.1943 .141 Uiso calc P .41 2 H
C23' .2819(7) .1876(4) .5350(4) .0809(13) Uani d PDU .410(4) 2 C
C24' .5296(9) .2359(6) .6476(7) .126(3) Uani d PDU .410(4) 2 C
H24G .6152 .3124 .6845 .189 Uiso calc P .41 2 H
H24H .5603 .1642 .5986 .189 Uiso calc P .41 2 H
H24I .4929 .2026 .6982 .189 Uiso calc P .41 2 H
O1' -.0933(3) .2983(3) .3685(3) .0765(9) Uani d PDU .410(4) 2 O
O2' .0202(6) .3112(6) .6057(3) .129(2) Uani d PDU .410(4) 2 O
O3' -.3131(9) .4141(8) .0776(5) .089(2) Uani d PDU .410(4) 2 O
O4' -.4359(6) .2281(6) -.0619(4) .0736(11) Uani d PDU .410(4) 2 O
O5' -.1406(15) .0727(9) -.1430(10) .097(3) Uani d PDU .410(4) 2 O
O6' -.1277(9) .2953(9) -.1137(9) .0791(15) Uani d PDU .410(4) 2 O
O7' .2616(7) .0742(5) .5407(5) .142(2) Uani d PDU .410(4) 2 O
O8' .4100(6) .2786(4) .5897(5) .097(2) Uani d PDU .410(4) 2 O

loop_
_atom_type_symbol
_atom_type_description
_atom_type_scat_dispersion_real
_atom_type_scat_dispersion_imag
_atom_type_scat_source
C C .0181 .0091 'International Tables Vol C Tables 4.2.6.8 and 6.1.1.4'
H H .0000 .0000 'International Tables Vol C Tables 4.2.6.8 and 6.1.1.4'
O O .0492 .0322 'International Tables Vol C Tables 4.2.6.8 and 6.1.1.4'

loop_
_geom_angle_atom_site_label_1
_geom_angle_atom_site_label_2
_geom_angle_atom_site_label_3
_geom_angle
_geom_angle_publ_flag
C2' C3 C21' 100.5(6) no
C2' C3 C4 120.4(4) no
C21' C3 C4 110.9(7) no
C19 C3 C4 109.2(2) no
C19 C3 C21 101.5(4) no
C4 C3 C21 106.3(4) no
C2' C3 C19' 99.4(5) no
C21' C3 C19' 118.3(7) no
C4 C3 C19' 107.4(3) no
C19 C3 C2 117.2(3) no
C4 C3 C2 107.7(3) no
C21 C3 C2 114.4(4) no
C5 C4 C3 115.75(12) no
C5 C4 H4A 108.34 no
C3 C4 H4A 108.34 no
C5 C4 H4B 108.34 no
C3 C4 H4B 108.34 no
H4A C4 H4B 107.43 no
C6 C5 C4 109.68(14) no
C6 C5 H5A 109.73 no
C4 C5 H5A 109.73 no
C6 C5 H5B 109.73 no
C4 C5 H5B 109.73 no
H5A C5 H5B 108.2 no
C7 C6 C5 126.65(15) no
C7 C6 H6 116.7 no
C5 C6 H6 116.7 no
C6 C7 C8 124.84(14) no
C6 C7 H7 117.6 no
C8 C7 H7 117.6 no
C14 C8 C7 124.79(13) no
C14 C8 H8 117.60 no
C7 C8 H8 117.60 no
C8 C14 C13' 127.8(2) no
C8 C14 C15 132.2(2) no
C8 C14 C15' 117.4(3) no
C13' C14 C15' 108.5(4) no
C8 C14 C13 118.9(2) no
C15 C14 C13 108.5(3) no
O5 C21 O6 124.4(8) no
O5 C21 C3 121.1(7) no
O6 C21 C3 113.7(6) no
O6 C22 H22A 109.5 no
O6 C22 H22B 109.5 no
H22A C22 H22B 109.5 no
O6 C22 H22C 109.5 no
H22A C22 H22C 109.5 no
H22B C22 H22C 109.5 no
C21 O6 C22 118.2(5) no
O5' C21' O6' 119.9(10) no
O5' C21' C3 134.9(10) no
O6' C21' C3 105.0(9) no
O6' C22' H22D 109.5 no
O6' C22' H22E 109.5 no
H22D C22' H22E 109.5 no
O6' C22' H22F 109.5 no
H22D C22' H22F 109.5 no
H22E C22' H22F 109.5 no
C21' O6' C22' 114.8(7) no
O7 C23 O8 121.9(8) no
O7 C23 C13 128.3(8) no
O8 C23 C13 109.6(8) no
O8 C24 H24D 109.5 no
O8 C24 H24E 109.5 no
H24D C24 H24E 109.5 no
O8 C24 H24F 109.5 no
H24D C24 H24F 109.5 no
H24E C24 H24F 109.5 no
C23 O8 C24 117.3(7) no
O7A C23A O8A 123.7(8) no
O8A C24A H24A 109.5 no
O8A C24A H24B 109.5 no
H24A C24A H24B 109.5 no
O8A C24A H24C 109.5 no
H24A C24A H24C 109.5 no
H24B C24A H24C 109.5 no
C23A O8A C24A 118.6(8) no
O7' C23' O8' 120.2(5) no
O7' C23' C13' 127.1(5) no
O8' C23' C13' 112.5(4) no
O8' C24' H24G 109.5 no
O8' C24' H24H 109.5 no
H24G C24' H24H 109.5 no
O8' C24' H24I 109.5 no
H24G C24' H24I 109.5 no
H24H C24' H24I 109.5 no
C23' O8' C24' 118.4(5) no
O3 C19 O4 123.7(5) no
O3 C19 C3 124.2(5) no
O4 C19 C3 112.0(4) no
O4 C20 H20A 109.5 no
O4 C20 H20B 109.5 no
H20A C20 H20B 109.5 no
O4 C20 H20C 109.5 no
H20A C20 H20C 109.5 no
H20B C20 H20C 109.5 no
C19 O4 C20 115.8(4) no
O3' C19' O4' 123.8(7) no
O3' C19' C3 127.8(7) no
O4' C19' C3 108.3(5) no
O4' C20' H20D 109.5 no
O4' C20' H20E 109.5 no
H20D C20' H20E 109.5 no
O4' C20' H20F 109.5 no
H20D C20' H20F 109.5 no
H20E C20' H20F 109.5 no
C19' O4' C20' 116.7(5) no
C10 C1 C2 129.4(5) no
C10 C1 H1 115.3 no
C2 C1 H1 115.3 no
C1 C2 C3 117.1(6) no
C1 C2 H2A 108.0 no
C3 C2 H2A 108.0 no
C1 C2 H2B 108.0 no
C3 C2 H2B 108.0 no
H2A C2 H2B 107.3 no
C10 C9 C11 116.2(4) no
C10 C9 H9A 108.2 no
C11 C9 H9A 108.2 no
C10 C9 H9B 108.2 no
C11 C9 H9B 108.2 no
H9A C9 H9B 107.4 no
C1 C10 C9 123.4(5) no
C1 C10 C18 119.2(5) no
C9 C10 C18 117.3(5) no
O1 C11 C12 121.4(3) no
O1 C11 C9 123.3(4) no
C12 C11 C9 115.3(3) no
C11 C12 C13 112.0(3) no
C11 C12 H12A 109.2 no
C13 C12 H12A 109.2 no
C11 C12 H12B 109.2 no
C13 C12 H12B 109.2 no
H12A C12 H12B 107.9 no
C17 C13 C12 113.2(3) no
C17 C13 C14 103.7(2) no
C12 C13 C14 112.0(3) no
C17 C13 C23 113.2(5) no
C12 C13 C23 106.1(4) no
C14 C13 C23 108.6(5) no
C14 C15 C16 106.7(4) no
C14 C15 H15A 110.4 no
C16 C15 H15A 110.4 no
C14 C15 H15B 110.4 no
C16 C15 H15B 110.4 no
H15A C15 H15B 108.6 no
C17 C16 C15 108.0(4) no
C17 C16 H16A 110.1 no
C15 C16 H16A 110.1 no
C17 C16 H16B 110.1 no
C15 C16 H16B 110.1 no
H16A C16 H16B 108.4 no
O2A C17 O2 27.8(6) no
O2A C17 C16 115.8(6) no
O2 C17 C16 131.9(5) no
O2A C17 C13 131.5(7) no
O2 C17 C13 117.2(5) no
C16 C17 C13 110.0(3) no
C10 C18 H18A 109.5 no
C10 C18 H18B 109.5 no
H18A C18 H18B 109.5 no
C10 C18 H18C 109.5 no
H18A C18 H18C 109.5 no
H18B C18 H18C 109.5 no
C10' C1' C2' 130.1(7) no
C10' C1' H1' 114.9 no
C2' C1' H1' 114.9 no
C3 C2' C1' 110.1(8) no
C3 C2' H2C 109.6 no
C1' C2' H2C 109.6 no
C3 C2' H2D 109.6 no
C1' C2' H2D 109.6 no
H2C C2' H2D 108.2 no
C10' C9' C11' 114.4(5) no
C10' C9' H9C 108.7 no
C11' C9' H9C 108.7 no
C10' C9' H9D 108.7 no
C11' C9' H9D 108.7 no
H9C C9' H9D 107.6 no
C1' C10' C9' 125.1(7) no
C1' C10' C18' 118.3(7) no
C9' C10' C18' 116.5(6) no
O1' C11' C12' 121.6(5) no
O1' C11' C9' 122.7(5) no
C12' C11' C9' 115.7(4) no
C11' C12' C13' 112.7(4) no
C11' C12' H12C 109.1 no
C13' C12' H12C 109.1 no
C11' C12' H12D 109.1 no
C13' C12' H12D 109.1 no
H12C C12' H12D 107.8 no
C14 C13' C23' 106.6(4) no
C14 C13' C17' 105.7(3) no
C23' C13' C17' 105.6(4) no
C14 C13' C12' 117.1(4) no
C23' C13' C12' 109.2(4) no
C17' C13' C12' 111.9(4) no
C16' C15' C14 107.5(7) no
C16' C15' H15C 110.2 no
C14 C15' H15C 110.2 no
C16' C15' H15D 110.2 no
C14 C15' H15D 110.2 no
H15C C15' H15D 108.5 no
C15' C16' C17' 106.4(6) no
C15' C16' H16C 110.4 no
C17' C16' H16C 110.4 no
C15' C16' H16D 110.4 no
C17' C16' H16D 110.4 no
H16C C16' H16D 108.6 no
O2' C17' C16' 127.1(4) no
O2' C17' C13' 122.8(4) no
C16' C17' C13' 110.0(4) no
O2' C17' O2A 50.9(4) no
C16' C17' O2A 135.6(6) no
C13' C17' O2A 91.2(5) no
C10' C18' H18D 109.5 no
C10' C18' H18E 109.5 no
H18D C18' H18E 109.5 no
C10' C18' H18F 109.5 no
H18D C18' H18F 109.5 no
H18E C18' H18F 109.5 no

loop_
_geom_bond_atom_site_label_1
_geom_bond_atom_site_label_2
_geom_bond_site_symmetry_2
_geom_bond_distance
_geom_bond_publ_flag
C3 C2' . 1.401(11) no
C3 C21' . 1.349(13) no
C3 C19 . 1.534(6) no
C3 C4 . 1.546(2) no
C3 C21 . 1.609(9) no
C3 C19' . 1.560(8) no
C3 C2 . 1.669(7) no
C4 C5 . 1.523(2) no
C4 H4A . .9700 no
C4 H4B . .9700 no
C5 C6 . 1.499(2) no
C5 H5A . .970 no
C5 H5B . .970 no
C6 C7 . 1.322(2) no
C6 H6 . .930 no
C7 C8 . 1.446(2) no
C7 H7 . .9300 no
C8 C14 . 1.316(2) no
C8 H8 . .9300 no
C14 C13' . 1.485(5) no
C14 C15 . 1.505(8) no
C14 C15' . 1.559(12) no
C14 C13 . 1.574(4) no
C21 O5 . 1.202(7) no
C21 O6 . 1.324(7) no
C22 O6 . 1.447(6) no
C22 H22A . .960 no
C22 H22B . .960 no
C22 H22C . .960 no
C21' O5' . 1.233(10) no
C21' O6' . 1.350(10) no
C22' O6' . 1.445(9) no
C22' H22D . .960 no
C22' H22E . .960 no
C22' H22F . .960 no
C23 O7 . 1.169(9) no
C23 O8 . 1.318(8) no
C23 C13 . 1.563(12) no
C24 O8 . 1.449(9) no
C24 H24D . .960 no
C24 H24E . .960 no
C24 H24F . .960 no
C23A O7A . 1.146(9) no
C23A O8A . 1.309(8) no
C24A O8A . 1.435(9) no
C24A H24A . .960 no
C24A H24B . .96 no
C24A H24C . .960 no
C23' O7' . 1.213(6) no
C23' O8' . 1.315(6) no
C23' C13' . 1.520(6) no
C24' O8' . 1.437(6) no
C24' H24G . .960 no
C24' H24H . .960 no
C24' H24I . .960 no
C19 O3 . 1.196(6) no
C19 O4 . 1.335(5) no
C20 O4 . 1.438(6) no
C20 H20A . .960 no
C20 H20B . .960 no
C20 H20C . .960 no
C19' O3' . 1.175(8) no
C19' O4' . 1.334(7) no
C20' O4' . 1.450(7) no
C20' H20D . .960 no
C20' H20E . .960 no
C20' H20F . .960 no
C1 C10 . 1.314(5) no
C1 C2 . 1.519(7) no
C1 H1 . .930 no
C2 H2A . .970 no
C2 H2B . .970 no
C9 C10 . 1.495(5) no
C9 C11 . 1.510(6) no
C9 H9A . .970 no
C9 H9B . .970 no
C10 C18 . 1.503(6) no
C11 O1 . 1.207(4) no
C11 C12 . 1.505(4) no
C12 C13 . 1.535(4) no
C12 H12A . .970 no
C12 H12B . .970 no
C13 C17 . 1.518(4) no
C15 C16 . 1.516(6) no
C15 H15A . .970 no
C15 H15B . .970 no
C16 C17 . 1.511(5) no
C16 H16A . .970 no
C16 H16B . .970 no
C17 O2A . 1.204(11) no
C17 O2 . 1.221(8) no
C18 H18A . .960 no
C18 H18B . .960 no
C18 H18C . .960 no
C1' C10' . 1.323(6) no
C1' C2' . 1.502(9) no
C1' H1' . .930 no
C2' H2C . .970 no
C2' H2D . .970 no
C9' C10' . 1.484(7) no
C9' C11' . 1.516(8) no
C9' H9C . .970 no
C9' H9D . .970 no
C10' C18' . 1.500(8) no
C11' O1' . 1.200(6) no
C11' C12' . 1.506(6) no
C12' C13' . 1.530(7) no
C12' H12C . .970 no
C12' H12D . .970 no
C13' C17' . 1.528(6) no
C15' C16' . 1.493(10) no
C15' H15C . .970 no
C15' H15D . .970 no
C16' C17' . 1.499(6) no
C16' H16C . .970 no
C16' H16D . .970 no
C17' O2' . 1.208(5) no
C18' H18D . .960 no
C18' H18E . .960 no
C18' H18F . .960 no

loop_
_geom_hbond_atom_site_label_D
_geom_hbond_atom_site_label_H
_geom_hbond_atom_site_label_A
_geom_hbond_site_symmetry_A
_geom_hbond_distance_DH
_geom_hbond_distance_HA
_geom_hbond_distance_DA
_geom_hbond_angle_DHA
_geom_hbond_publ_flag
C16 H16B O1 2_566 0.97 3.20 3.864(6) 127 yes
C16 H16B O1' 2_566 0.97 2.47 3.185(6) 131 yes
C16' H16C O1 2_566 0.97 2.24 3.111(7) 150 yes
C16' H16C O1' 2_566 0.97 1.62 2.506(6) 151 yes

loop_
_geom_torsion_atom_site_label_1
_geom_torsion_atom_site_label_2
_geom_torsion_atom_site_label_3
_geom_torsion_atom_site_label_4
_geom_torsion
_geom_torsion_publ_flag
C4 C3 C2 C1 76.0(5) no
C4 C3 C2' C1' 77.4(7) no
C2 C3 C4 C5 74.4(3) no
C2' C3 C4 C5 70.7(5) no
C3 C4 C5 C6 171.94(13) no
C4 C5 C6 C7 98.7(2) no
C5 C6 C7 C8 4.6(3) no
C6 C7 C8 C14 -143.8(2) yes
C7 C8 C14 C15 -0.8(4) yes
C7 C8 C14 C15' 10.1(5) yes
C10 C1 C2 C3 -126.3(7) yes
C10' C1' C2' C3 -111.0(10) yes
C2 C1 C10 C9 4.0(10) yes
C2' C1' C10' C9' -0.9(15) yes
C11 C9 C10 C1 116.9(6) no
C11' C9' C10' C1' 112.2(9) no
C10 C9 C11 C12 -175.8(4) yes
C10' C9' C11' C12' 171.8(6) yes
O1 C11 C12 C13 -21.3(5) no
O1' C11' C12' C13' -18.4(7) no
C9 C11 C12 C13 157.4(4) no
C9' C11' C12' C13' 162.9(5) no
C11 C12 C13 C17 65.8(4) no
C11' C12' C13' C17' 64.3(6) no
C8 C14 C15 C16 169.2(2) no
C8 C14 C15' C16' 157.6(4) no
C14 C13 C17 C16 -9.8(4) no
C14 C13' C17' C16' -12.1(5) no
C14 C15 C16 C17 11.2(5) no
C14 C15' C16' C17' -10.6(8) no
C15 C16 C17 C13 -0.5(5) yes
C15' C16' C17' C13' 14.3(6) yes
C21' C3 C4 C5 -46.1(5) no
C19 C3 C4 C5 -157.4(2) no
C21 C3 C4 C5 -48.6(4) no
C19' C3 C4 C5 -176.7(3) no
C7 C8 C14 C13' 158.7(3) no
C7 C8 C14 C13 -173.4(2) no
C2' C3 C21 O5 -20.8(12) no
C19 C3 C21 O5 -137.9(10) no
C4 C3 C21 O5 108.0(9) no
C19' C3 C21 O5 -130.9(10) no
C2 C3 C21 O5 -10.7(12) no
C2' C3 C21 O6 168.6(8) no
C19 C3 C21 O6 51.5(9) no
C4 C3 C21 O6 -62.6(9) no
C19' C3 C21 O6 58.4(10) no
C2 C3 C21 O6 178.7(7) no
O5 C21 O6 C22 1.7(15) no
C3 C21 O6 C22 171.9(6) no
C2' C3 C21' O5' -15(2) no
C19 C3 C21' O5' -130.2(18) no
C4 C3 C21' O5' 113.8(18) no
C19' C3 C21' O5' -121.5(17) no
C2 C3 C21' O5' -5(2) no
C2' C3 C21' O6' 159.9(10) no
C19 C3 C21' O6' 44.4(11) no
C4 C3 C21' O6' -71.6(11) no
C19' C3 C21' O6' 53.1(12) no
C2 C3 C21' O6' 169.3(8) no
O5' C21' O6' C22' -12.3(19) no
C3 C21' O6' C22' 172.1(9) no
O7 C23 O8 C24 -14.1(16) no
C13 C23 O8 C24 171.4(9) no
O7A C23A O8A C24A 7(2) no
O7' C23' O8' C24' 5.9(10) no
C13' C23' O8' C24' -179.6(6) no
C2' C3 C19 O3 122.9(6) no
C21' C3 C19 O3 -130.5(7) no
C4 C3 C19 O3 -13.2(5) no
C21 C3 C19 O3 -125.1(5) no
C19' C3 C19 O3 74.6(13) no
C2 C3 C19 O3 109.6(5) no
C2' C3 C19 O4 -52.3(5) no
C21' C3 C19 O4 54.3(7) no
C4 C3 C19 O4 171.6(3) no
C21 C3 C19 O4 59.7(5) no
C19' C3 C19 O4 -100.6(14) no
C2 C3 C19 O4 -65.7(4) no
O3 C19 O4 C20 -3.1(6) no
C3 C19 O4 C20 172.2(3) no
C2' C3 C19' O3' 126.9(7) no
C21' C3 C19' O3' -125.7(9) no
C19 C3 C19' O3' -97.6(16) no
C4 C3 C19' O3' 0.8(7) no
C21 C3 C19' O3' -119.7(7) no
C2 C3 C19' O3' 113.8(7) no
C2' C3 C19' O4' -58.1(5) no
C21' C3 C19' O4' 49.3(8) no
C19 C3 C19' O4' 77.4(13) no
C4 C3 C19' O4' 175.7(3) no
C21 C3 C19' O4' 55.3(6) no
C2 C3 C19' O4' -71.2(5) no
O3' C19' O4' C20' -0.5(9) no
C3 C19' O4' C20' -175.7(5) no
C21' C3 C2 C1 -163.0(8) no
C19 C3 C2 C1 -47.5(6) no
C21 C3 C2 C1 -166.1(6) no
C19' C3 C2 C1 -36.8(6) no
C2 C1 C10 C18 -173.2(6) no
C11 C9 C10 C18 -65.8(6) no
C10 C9 C11 O1 2.9(7) no
C11 C12 C13 C14 -51.0(4) no
C11 C12 C13 C23 -169.4(5) no
C8 C14 C13 C17 -168.9(2) no
C13' C14 C13 C17 -50.6(6) no
C15 C14 C13 C17 16.9(4) no
C15' C14 C13 C17 7.4(6) no
C8 C14 C13 C12 -46.5(3) no
C13' C14 C13 C12 71.8(6) no
C15 C14 C13 C12 139.3(4) no
C15' C14 C13 C12 129.8(6) no
C8 C14 C13 C23 70.5(4) no
C15 C14 C13 C23 -103.8(5) no
C15' C14 C13 C23 -113.3(7) no
O7 C23 C13 C17 129.1(11) no
O8 C23 C13 C17 -56.9(9) no
O7 C23 C13 C12 4.3(13) no
O8 C23 C13 C12 178.3(7) no
O7 C23 C13 C14 -116.4(11) no
O8 C23 C13 C14 57.7(9) no
C13' C14 C15 C16 5.5(4) no
C13 C14 C15 C16 -17.6(5) no
C15 C16 C17 O2A -164.2(7) no
C15 C16 C17 O2 168.1(6) no
C12 C13 C17 O2A 28.9(9) no
C14 C13 C17 O2A 150.5(8) no
C23 C13 C17 O2A -92.0(10) no
C12 C13 C17 O2 58.1(6) no
C14 C13 C17 O2 179.7(5) no
C23 C13 C17 O2 -62.8(7) no
C12 C13 C17 C16 -131.5(3) no
C23 C13 C17 C16 107.7(5) no
C21' C3 C2' C1' -160.6(8) no
C19 C3 C2' C1' -53.2(6) no
C21 C3 C2' C1' -162.8(6) no
C19' C3 C2' C1' -39.3(6) no
C2' C1' C10' C18' -177.7(8) no
C11' C9' C10' C18' -71.0(8) no
C10' C9' C11' O1' -6.9(9) no
C8 C14 C13' C23' 102.3(3) no
C15 C14 C13' C23' -92.9(4) no
C15' C14 C13' C23' -106.9(5) no
C13 C14 C13' C23' 24.9(5) no
C8 C14 C13' C17' -145.6(3) no
C15 C14 C13' C17' 19.2(4) no
C15' C14 C13' C17' 5.2(6) no
C13 C14 C13' C17' 137.0(8) no
C8 C14 C13' C12' -20.2(5) no
C15 C14 C13' C12' 144.6(5) no
C15' C14 C13' C12' 130.6(5) no
C13 C14 C13' C12' -97.6(7) no
O7' C23' C13' C14 -142.8(6) no
O8' C23' C13' C14 43.2(6) no
O7' C23' C13' C17' 105.0(7) no
O8' C23' C13' C17' -69.0(6) no
O7' C23' C13' C12' -15.4(8) no
O8' C23' C13' C12' 170.6(5) no
C11' C12' C13' C14 -58.0(6) no
C11' C12' C13' C23' -179.2(4) no
C13' C14 C15' C16' 3.3(8) no
C13 C14 C15' C16' -18.7(9) no
C15' C16' C17' O2' -162.8(7) no
C15' C16' C17' O2A 128.1(8) no
C14 C13' C17' O2' 165.1(5) no
C23' C13' C17' O2' -82.1(6) no
C12' C13' C17' O2' 36.6(7) no
C23' C13' C17' C16' 100.7(4) no
C12' C13' C17' C16' -140.7(4) no
C14 C13' C17' O2A -152.4(5) no
C23' C13' C17' O2A -39.6(6) no
C12' C13' C17' O2A 79.1(6) no
